data_4082733
loop_
_publ_author_name
'Liu, Jun-Feng'
'Pan, Fu-Xing'
'Yao, Shuang'
'Min, Xue'
'Cui, Dongmei'
'Sun, Zhong-Ming'

_publ_section_title
;
 Syntheses, Structure, and Properties of Mixed Cp--Amidinate
 Rare-Earth-Metal(III) Complexes
;
_journal_issue 6
_journal_name_full Organometallics
_journal_page_first 1374
_journal_paper_doi 10.1021/om400856d
_journal_volume 33
_journal_year 2014
_chemical_formula_sum 'C30 H38 La N3 Si2'
_chemical_formula_weight 635.72
_chemical_name_systematic
; 
 ? 
;
_space_group_IT_number 2
_symmetry_cell_setting triclinic
_symmetry_space_group_name_Hall '-P 1'
_symmetry_space_group_name_H-M 'P -1'
_atom_sites_solution_hydrogens geom
_atom_sites_solution_primary direct
_atom_sites_solution_secondary difmap
_audit_creation_method SHELXL-97
_cell_angle_alpha 87.4890(10)
_cell_angle_beta 83.7700(10)
_cell_angle_gamma 79.5490(10)
_cell_formula_units_Z 2
_cell_length_a 8.7672(6)
_cell_length_b 8.9237(6)
_cell_length_c 20.9609(14)
_cell_measurement_temperature 293(2)
_cell_volume 1602.68(19)
_computing_structure_refinement 'SHELXL-97 (Sheldrick, 1997)'
_computing_structure_solution 'SHELXS-97 (Sheldrick, 1990)'
_diffrn_ambient_temperature 293(2)
_diffrn_measured_fraction_theta_full 0.981
_diffrn_measured_fraction_theta_max 0.981
_diffrn_radiation_monochromator graphite
_diffrn_radiation_source 'fine-focus sealed tube'
_diffrn_radiation_type MoK\a
_diffrn_radiation_wavelength 0.71073
_diffrn_reflns_av_R_equivalents 0.0188
_diffrn_reflns_av_sigmaI/netI 0.0431
_diffrn_reflns_limit_h_max 10
_diffrn_reflns_limit_h_min -10
_diffrn_reflns_limit_k_max 11
_diffrn_reflns_limit_k_min -9
_diffrn_reflns_limit_l_max 18
_diffrn_reflns_limit_l_min -25
_diffrn_reflns_number 8955
_diffrn_reflns_theta_full 26.16
_diffrn_reflns_theta_max 26.16
_diffrn_reflns_theta_min 0.98
_exptl_absorpt_coefficient_mu 1.429
_exptl_absorpt_correction_T_max 0.7453
_exptl_absorpt_correction_T_min 0.6636
_exptl_absorpt_correction_type multi-scan
_exptl_absorpt_process_details sadabs
_exptl_crystal_density_diffrn 1.317
_exptl_crystal_density_method 'not measured'
_exptl_crystal_F_000 648
_exptl_crystal_size_max 0.21
_exptl_crystal_size_mid 0.14
_exptl_crystal_size_min 0.12
_refine_diff_density_max 0.397
_refine_diff_density_min -0.439
_refine_diff_density_rms 0.078
_refine_ls_extinction_method none
_refine_ls_goodness_of_fit_ref 1.068
_refine_ls_hydrogen_treatment mixed
_refine_ls_matrix_type full
_refine_ls_number_parameters 331
_refine_ls_number_reflns 6276
_refine_ls_number_restraints 0
_refine_ls_restrained_S_all 1.068
_refine_ls_R_factor_all 0.0429
_refine_ls_R_factor_gt 0.0334
_refine_ls_shift/su_max 0.001
_refine_ls_shift/su_mean 0.000
_refine_ls_structure_factor_coef Fsqd
_refine_ls_weighting_details 'calc w=1/[\s^2^(Fo^2^)+(0.0379P)^2^+0.3858P] where P=(Fo^2^+2Fc^2^)/3'
_refine_ls_weighting_scheme calc
_refine_ls_wR_factor_gt 0.0717
_refine_ls_wR_factor_ref 0.0848
_reflns_number_gt 5374
_reflns_number_total 6276
_reflns_threshold_expression >2sigma(I)
_cod_data_source_file om400856d_si_002.cif
_cod_data_source_block 2
_cod_original_sg_symbol_H-M P-1
_cod_database_code 4082733

loop_
_symmetry_equiv_pos_as_xyz
'x, y, z'
'-x, -y, -z'

loop_
_atom_site_label
_atom_site_type_symbol
_atom_site_fract_x
_atom_site_fract_y
_atom_site_fract_z
_atom_site_U_iso_or_equiv
_atom_site_adp_type
_atom_site_occupancy
_atom_site_symmetry_multiplicity
_atom_site_calc_flag
_atom_site_refinement_flags
La1 La 0.96389(2) 0.61242(2) 0.305310(11) 0.03954(8) Uani 1 1 d .
Si1 Si 1.28982(13) 0.36076(12) 0.19098(6) 0.0507(3) Uani 1 1 d .
Si2 Si 0.81093(15) 0.84780(13) 0.15323(6) 0.0593(3) Uani 1 1 d .
N1 N 1.1234(4) 0.4982(3) 0.20610(15) 0.0456(7) Uani 1 1 d .
N2 N 0.9292(3) 0.7023(3) 0.19096(15) 0.0478(8) Uani 1 1 d .
N3 N 0.7263(4) 0.8437(4) 0.3357(2) 0.0652(10) Uani 1 1 d .
C1 C 1.0622(4) 0.6134(4) 0.16925(18) 0.0434(9) Uani 1 1 d .
C2 C 1.1497(5) 0.6506(4) 0.10658(19) 0.0510(10) Uani 1 1 d .
C3 C 1.2281(6) 0.7726(5) 0.1035(2) 0.0651(12) Uani 1 1 d .
H3 H 1.2234 0.8321 0.1404 0.078 Uiso 1 1 calc R
C4 C 1.3127(7) 0.8086(6) 0.0475(3) 0.0875(16) Uani 1 1 d .
H4 H 1.3672 0.8916 0.0462 0.105 Uiso 1 1 calc R
C5 C 1.3184(8) 0.7255(7) -0.0059(3) 0.0989(19) Uani 1 1 d .
H5 H 1.3771 0.7507 -0.0444 0.119 Uiso 1 1 calc R
C6 C 1.2400(8) 0.6062(7) -0.0044(3) 0.0944(18) Uani 1 1 d .
H6 H 1.2433 0.5494 -0.0419 0.113 Uiso 1 1 calc R
C7 C 1.1552(6) 0.5674(5) 0.0522(2) 0.0692(13) Uani 1 1 d .
H7 H 1.1013 0.4839 0.0533 0.083 Uiso 1 1 calc R
C8 C 0.6341(5) 0.9282(5) 0.3638(2) 0.0531(10) Uani 1 1 d .
C9 C 0.5163(4) 1.0319(4) 0.40090(18) 0.0450(9) Uani 1 1 d .
C10 C 0.5485(5) 1.1694(5) 0.4186(2) 0.0581(11) Uani 1 1 d .
H10 H 0.6475 1.1964 0.4061 0.070 Uiso 1 1 calc R
C11 C 0.2936(6) 1.2264(5) 0.4732(2) 0.0681(13) Uani 1 1 d .
H11 H 0.2164 1.2934 0.4986 0.082 Uiso 1 1 calc R
C12 C 0.4350(6) 1.2667(5) 0.4547(2) 0.0668(13) Uani 1 1 d .
H12 H 0.4553 1.3620 0.4667 0.080 Uiso 1 1 calc R
C13 C 0.2618(5) 1.0907(5) 0.4555(2) 0.0652(12) Uani 1 1 d .
H13 H 0.1623 1.0647 0.4681 0.078 Uiso 1 1 calc R
C14 C 0.3727(5) 0.9919(5) 0.4197(2) 0.0544(10) Uani 1 1 d .
H14 H 0.3512 0.8968 0.4079 0.065 Uiso 1 1 calc R
C15 C 0.9260(6) 0.3278(6) 0.3643(4) 0.093(2) Uani 1 1 d .
H15 H 1.0207 0.2645 0.3736 0.112 Uiso 1 1 calc R
C16 C 0.8575(10) 0.3316(7) 0.3092(3) 0.099(2) Uani 1 1 d .
H16 H 0.8949 0.2711 0.2727 0.119 Uiso 1 1 calc R
C17 C 0.7231(9) 0.4398(10) 0.3162(4) 0.109(3) Uani 1 1 d .
H17 H 0.6507 0.4687 0.2853 0.131 Uiso 1 1 calc R
C18 C 0.7146(8) 0.4961(6) 0.3747(4) 0.096(2) Uani 1 1 d .
H18 H 0.6331 0.5724 0.3927 0.115 Uiso 1 1 calc R
C19 C 0.8346(10) 0.4309(8) 0.4036(3) 0.096(2) Uani 1 1 d .
H19 H 0.8545 0.4524 0.4456 0.115 Uiso 1 1 calc R
C20 C 1.2346(9) 0.6334(7) 0.3640(6) 0.116(3) Uani 1 1 d .
H20 H 1.2973 0.5370 0.3716 0.139 Uiso 1 1 calc R
C21 C 1.1170(13) 0.7064(15) 0.4041(3) 0.128(4) Uani 1 1 d .
H21 H 1.0817 0.6706 0.4454 0.153 Uiso 1 1 calc R
C22 C 1.0607(7) 0.8330(12) 0.3768(6) 0.123(4) Uani 1 1 d .
H22 H 0.9762 0.9060 0.3948 0.147 Uiso 1 1 calc R
C23 C 1.1373(12) 0.8458(8) 0.3204(5) 0.113(3) Uani 1 1 d .
H23 H 1.1185 0.9290 0.2907 0.136 Uiso 1 1 calc R
C24 C 1.2463(8) 0.7215(12) 0.3119(4) 0.104(3) Uani 1 1 d .
H24 H 1.3193 0.7000 0.2751 0.125 Uiso 1 1 calc R
C25 C 1.3278(6) 0.2557(6) 0.2675(3) 0.0895(17) Uani 1 1 d .
H25A H 1.3339 0.3281 0.3005 0.134 Uiso 1 1 calc R
H25B H 1.4266 0.1838 0.2614 0.134 Uiso 1 1 calc R
H25C H 1.2429 0.1997 0.2810 0.134 Uiso 1 1 calc R
C26 C 1.2627(7) 0.2186(5) 0.1324(3) 0.0888(17) Uani 1 1 d .
H26A H 1.3379 0.1243 0.1376 0.133 Uiso 1 1 calc R
H26B H 1.2795 0.2599 0.0886 0.133 Uiso 1 1 calc R
H26C H 1.1565 0.1969 0.1402 0.133 Uiso 1 1 calc R
C27 C 1.4670(5) 0.4402(6) 0.1616(3) 0.0758(14) Uani 1 1 d .
H27A H 1.4573 0.4825 0.1180 0.114 Uiso 1 1 calc R
H27B H 1.5589 0.3591 0.1612 0.114 Uiso 1 1 calc R
H27C H 1.4784 0.5209 0.1900 0.114 Uiso 1 1 calc R
C28 C 0.6063(6) 0.8347(6) 0.1843(3) 0.0954(19) Uani 1 1 d .
H28A H 0.5769 0.7457 0.1664 0.143 Uiso 1 1 calc R
H28B H 0.5363 0.9272 0.1716 0.143 Uiso 1 1 calc R
H28C H 0.5980 0.8245 0.2312 0.143 Uiso 1 1 calc R
C29 C 0.8222(8) 0.8375(7) 0.0645(3) 0.109(2) Uani 1 1 d .
H29A H 0.7363 0.9105 0.0486 0.163 Uiso 1 1 calc R
H29B H 0.8143 0.7342 0.0528 0.163 Uiso 1 1 calc R
H29C H 0.9219 0.8622 0.0453 0.163 Uiso 1 1 calc R
C30 C 0.8511(7) 1.0352(5) 0.1752(3) 0.100(2) Uani 1 1 d .
H30A H 0.8430 1.0413 0.2220 0.150 Uiso 1 1 calc R
H30B H 0.7750 1.1171 0.1580 0.150 Uiso 1 1 calc R
H30C H 0.9565 1.0461 0.1571 0.150 Uiso 1 1 calc R

loop_
_atom_site_aniso_label
_atom_site_aniso_U_11
_atom_site_aniso_U_22
_atom_site_aniso_U_33
_atom_site_aniso_U_23
_atom_site_aniso_U_13
_atom_site_aniso_U_12
La1 0.03634(12) 0.03732(12) 0.04379(14) -0.00535(9) 0.00251(9) -0.00630(8)
Si1 0.0510(6) 0.0409(6) 0.0532(7) -0.0045(5) 0.0018(5) 0.0074(5)
Si2 0.0636(8) 0.0408(6) 0.0716(8) -0.0009(6) -0.0237(6) 0.0053(5)
N1 0.0481(18) 0.0381(16) 0.0457(18) 0.0006(14) 0.0002(14) 0.0023(14)
N2 0.0449(18) 0.0415(17) 0.052(2) -0.0018(15) -0.0045(15) 0.0045(14)
N3 0.049(2) 0.058(2) 0.083(3) -0.017(2) 0.0052(19) 0.0014(17)
C1 0.052(2) 0.0356(19) 0.042(2) -0.0065(16) -0.0065(17) -0.0041(16)
C2 0.061(3) 0.042(2) 0.045(2) 0.0006(18) -0.0041(19) 0.0025(18)
C3 0.081(3) 0.062(3) 0.052(3) 0.005(2) -0.002(2) -0.016(2)
C4 0.113(5) 0.080(4) 0.070(4) 0.009(3) 0.006(3) -0.031(3)
C5 0.130(5) 0.093(4) 0.065(4) 0.008(3) 0.029(3) -0.022(4)
C6 0.141(5) 0.084(4) 0.050(3) -0.012(3) 0.014(3) -0.010(4)
C7 0.096(4) 0.057(3) 0.052(3) -0.004(2) 0.000(3) -0.009(2)
C8 0.047(2) 0.049(2) 0.062(3) -0.003(2) -0.005(2) -0.0072(19)
C9 0.043(2) 0.042(2) 0.047(2) -0.0015(17) -0.0042(17) -0.0005(16)
C10 0.056(3) 0.048(2) 0.069(3) -0.001(2) 0.001(2) -0.0114(19)
C11 0.067(3) 0.063(3) 0.067(3) -0.015(2) 0.008(2) 0.002(2)
C12 0.079(3) 0.045(2) 0.076(3) -0.015(2) 0.002(3) -0.011(2)
C13 0.047(2) 0.074(3) 0.072(3) -0.008(3) 0.007(2) -0.011(2)
C14 0.049(2) 0.055(2) 0.060(3) -0.011(2) -0.005(2) -0.0105(19)
C15 0.067(3) 0.051(3) 0.158(7) 0.035(4) -0.007(4) -0.011(3)
C16 0.144(6) 0.076(4) 0.087(4) -0.039(3) 0.046(4) -0.071(4)
C17 0.103(5) 0.139(6) 0.116(6) 0.061(5) -0.058(5) -0.090(5)
C18 0.070(4) 0.061(3) 0.146(7) 0.011(4) 0.039(4) -0.016(3)
C19 0.149(6) 0.100(5) 0.058(3) 0.001(3) 0.003(4) -0.082(5)
C20 0.082(5) 0.058(3) 0.222(10) -0.009(5) -0.091(6) -0.006(3)
C21 0.141(8) 0.230(11) 0.052(3) 0.018(5) -0.023(4) -0.135(8)
C22 0.055(3) 0.146(7) 0.175(9) -0.114(7) -0.020(5) -0.005(4)
C23 0.168(8) 0.070(4) 0.136(7) 0.040(4) -0.094(6) -0.075(5)
C24 0.069(4) 0.161(7) 0.098(5) -0.068(5) 0.038(4) -0.073(5)
C25 0.091(4) 0.079(3) 0.078(4) 0.019(3) 0.002(3) 0.029(3)
C26 0.098(4) 0.055(3) 0.111(5) -0.032(3) -0.021(3) 0.006(3)
C27 0.055(3) 0.082(3) 0.083(4) -0.009(3) 0.002(3) 0.001(2)
C28 0.062(3) 0.085(4) 0.139(6) 0.000(4) -0.035(3) 0.002(3)
C29 0.133(5) 0.101(4) 0.079(4) 0.008(3) -0.045(4) 0.032(4)
C30 0.107(5) 0.050(3) 0.147(6) -0.007(3) -0.032(4) -0.008(3)

loop_
_atom_type_symbol
_atom_type_description
_atom_type_scat_dispersion_real
_atom_type_scat_dispersion_imag
_atom_type_scat_source
C C 0.0033 0.0016 'International Tables Vol C Tables 4.2.6.8 and 6.1.1.4'
H H 0.0000 0.0000 'International Tables Vol C Tables 4.2.6.8 and 6.1.1.4'
N N 0.0061 0.0033 'International Tables Vol C Tables 4.2.6.8 and 6.1.1.4'
Si Si 0.0817 0.0704 'International Tables Vol C Tables 4.2.6.8 and 6.1.1.4'
La La -0.2871 2.4523 'International Tables Vol C Tables 4.2.6.8 and 6.1.1.4'

loop_
_geom_angle_atom_site_label_1
_geom_angle_atom_site_label_2
_geom_angle_atom_site_label_3
_geom_angle
N1 La1 N2 54.05(10)
N1 La1 N3 138.39(11)
N2 La1 N3 84.35(11)
N1 La1 C17 99.9(2)
N2 La1 C17 95.24(16)
N3 La1 C17 82.9(2)
N1 La1 C21 119.2(3)
N2 La1 C21 134.35(18)
N3 La1 C21 87.9(3)
C17 La1 C21 128.3(2)
N1 La1 C18 125.57(17)
N2 La1 C18 117.0(2)
N3 La1 C18 70.57(14)
C17 La1 C18 27.41(19)
C21 La1 C18 102.3(3)
N1 La1 C16 81.42(13)
N2 La1 C16 101.45(19)
N3 La1 C16 110.98(19)
C17 La1 C16 28.34(19)
C21 La1 C16 123.2(3)
C18 La1 C16 45.38(17)
N1 La1 C22 122.3(2)
N2 La1 C22 112.1(3)
N3 La1 C22 68.96(16)
C17 La1 C22 137.6(3)
C21 La1 C22 26.3(2)
C18 La1 C22 110.7(3)
C16 La1 C22 146.1(3)
N1 La1 C20 91.9(3)
N2 La1 C20 122.3(3)
N3 La1 C20 112.78(18)
C17 La1 C20 139.6(3)
C21 La1 C20 27.6(2)
C18 La1 C20 120.7(3)
C16 La1 C20 119.5(3)
C22 La1 C20 44.28(19)
N1 La1 C19 122.13(17)
N2 La1 C19 140.23(15)
N3 La1 C19 89.1(2)
C17 La1 C19 44.99(18)
C21 La1 C19 84.31(19)
C18 La1 C19 26.63(18)
C16 La1 C19 45.29(16)
C22 La1 C19 101.8(3)
C20 La1 C19 96.4(3)
N1 La1 C15 94.77(18)
N2 La1 C15 128.5(2)
N3 La1 C15 114.65(15)
C17 La1 C15 45.83(18)
C21 La1 C15 95.5(3)
C18 La1 C15 44.90(16)
C16 La1 C15 27.71(19)
C22 La1 C15 119.5(4)
C20 La1 C15 95.0(2)
C19 La1 C15 27.56(18)
N1 La1 C24 79.21(13)
N2 La1 C24 96.0(2)
N3 La1 C24 107.6(2)
C17 La1 C24 165.3(3)
C21 La1 C24 44.49(18)
C18 La1 C24 146.2(3)
C16 La1 C24 138.8(3)
C22 La1 C24 44.18(18)
C20 La1 C24 27.0(2)
C19 La1 C24 123.3(3)
C15 La1 C24 119.5(3)
N1 Si1 C25 107.62(19)
N1 Si1 C27 113.88(19)
C25 Si1 C27 107.5(3)
N1 Si1 C26 112.0(2)
C25 Si1 C26 107.1(3)
C27 Si1 C26 108.4(2)
N2 Si2 C30 110.0(2)
N2 Si2 C29 115.6(2)
C30 Si2 C29 109.6(3)
N2 Si2 C28 106.5(2)
C30 Si2 C28 108.5(3)
C29 Si2 C28 106.3(3)
C1 N1 Si1 130.1(3)
C1 N1 La1 91.9(2)
Si1 N1 La1 135.38(17)
C1 N2 Si2 130.7(3)
C1 N2 La1 91.6(2)
Si2 N2 La1 136.42(16)
C8 N3 La1 162.5(4)
N1 C1 N2 119.1(3)
N1 C1 C2 120.0(3)
N2 C1 C2 120.7(3)
N1 C1 La1 60.73(19)
N2 C1 La1 61.0(2)
C2 C1 La1 159.3(3)
C7 C2 C3 118.9(4)
C7 C2 C1 122.4(4)
C3 C2 C1 118.7(4)
C4 C3 C2 120.7(5)
C5 C4 C3 120.2(5)
C4 C5 C6 120.2(5)
C5 C6 C7 120.2(5)
C2 C7 C6 119.8(5)
N3 C8 C9 178.3(5)
C10 C9 C14 120.5(4)
C10 C9 C8 119.9(4)
C14 C9 C8 119.7(3)
C12 C10 C9 119.1(4)
C12 C11 C13 120.7(4)
C11 C12 C10 120.1(4)
C11 C13 C14 120.3(4)
C13 C14 C9 119.3(4)
C19 C15 C16 107.3(6)
C19 C15 La1 76.1(3)
C16 C15 La1 75.7(3)
C15 C16 C17 107.1(5)
C15 C16 La1 76.6(3)
C17 C16 La1 75.5(3)
C18 C17 C16 106.6(6)
C18 C17 La1 76.6(3)
C16 C17 La1 76.2(3)
C19 C18 C17 110.0(6)
C19 C18 La1 77.1(3)
C17 C18 La1 76.0(3)
C18 C19 C15 109.1(6)
C18 C19 La1 76.3(3)
C15 C19 La1 76.3(3)
C24 C20 C21 106.8(6)
C24 C20 La1 77.0(4)
C21 C20 La1 75.9(4)
C22 C21 C20 108.2(7)
C22 C21 La1 77.0(4)
C20 C21 La1 76.5(4)
C21 C22 C23 109.6(7)
C21 C22 La1 76.7(4)
C23 C22 La1 77.3(4)
C22 C23 C24 107.8(7)
C22 C23 La1 76.1(4)
C24 C23 La1 76.4(3)
C20 C24 C23 107.6(6)
C20 C24 La1 76.0(3)
C23 C24 La1 76.5(3)

loop_
_geom_bond_atom_site_label_1
_geom_bond_atom_site_label_2
_geom_bond_distance
La1 N1 2.521(3)
La1 N2 2.526(3)
La1 N3 2.697(3)
La1 C17 2.815(5)
La1 C21 2.821(6)
La1 C18 2.824(5)
La1 C16 2.823(5)
La1 C22 2.825(6)
La1 C20 2.828(5)
La1 C19 2.832(5)
La1 C15 2.834(5)
La1 C24 2.839(5)
Si1 N1 1.737(3)
Si1 C25 1.852(5)
Si1 C27 1.857(5)
Si1 C26 1.866(5)
Si2 N2 1.728(3)
Si2 C30 1.857(5)
Si2 C29 1.858(6)
Si2 C28 1.864(5)
N1 C1 1.327(5)
N2 C1 1.333(4)
N3 C8 1.133(5)
C1 C2 1.503(5)
C2 C7 1.380(6)
C2 C3 1.384(6)
C3 C4 1.376(7)
C4 C5 1.362(8)
C5 C6 1.366(8)
C6 C7 1.395(7)
C8 C9 1.439(5)
C9 C10 1.382(5)
C9 C14 1.382(5)
C10 C12 1.377(6)
C11 C12 1.365(6)
C11 C13 1.365(6)
C13 C14 1.369(6)
C15 C19 1.350(8)
C15 C16 1.355(9)
C16 C17 1.380(9)
C17 C18 1.336(9)
C18 C19 1.303(9)
C20 C24 1.323(10)
C20 C21 1.346(11)
C21 C22 1.284(11)
C22 C23 1.305(11)
C23 C24 1.331(10)
